data_7237351
loop_
_publ_author_name
'Gruzdev, Dmitry A.'
'Nuraeva, Alla S.'
'Slepukhin, Pavel A.'
'Levit, Galina L.'
'Zelenovskiy, Pavel S.'
'Shur, Vladimir Ya.'
'Krasnov, Victor P.'

_publ_section_title
;
 Piezoactive amino acid derivatives containing fragments of planar-chiral
 ortho-carboranes
;
_journal_issue 32
_journal_name_full 'Journal of Materials Chemistry C'
_journal_page_first 8638
_journal_paper_doi 10.1039/C8TC02266F
_journal_volume 6
_journal_year 2018
_chemical_absolute_configuration (S,S)
_chemical_formula_moiety 'C18 H32 B10 N2 O4'
_chemical_formula_sum 'C18 H32 B10 N2 O4'
_chemical_formula_weight 448.71
_chemical_melting_point 420.5(15)
_chemical_name_systematic
;
(S,S)-tert-Butyl N-(3-formamido-1,2-dicarba-closo-dodecaboran-1-yl)acetylphenylalaninate
;
_space_group_crystal_system orthorhombic
_space_group_IT_number 18
_space_group_name_Hall 'P 2bc 2'
_space_group_name_H-M_alt 'P 2 21 21'
_symmetry_Int_Tables_number 18
_atom_sites_solution_primary iterative
_audit_creation_date 2017-03-01
_audit_creation_method
;
Olex2 1.2
(compiled 2016.02.19 svn.r3266 for OlexSys, GUI svn.r5155)
;
_audit_update_record
;
2018-04-23 deposited with the CCDC.
2018-07-05 downloaded from the CCDC.
;
_cell_angle_alpha 90
_cell_angle_beta 90
_cell_angle_gamma 90
_cell_formula_units_Z 4
_cell_length_a 7.376(3)
_cell_length_b 11.388(3)
_cell_length_c 31.773(17)
_cell_measurement_reflns_used 826
_cell_measurement_temperature 295(2)
_cell_measurement_theta_max 66.8322
_cell_measurement_theta_min 2.7836
_cell_volume 2668.9(19)
_computing_molecular_graphics 'Olex2 (Dolomanov et al., 2009)'
_computing_publication_material 'Olex2 (Dolomanov et al., 2009)'
_computing_structure_refinement 'olex2.refine (Bourhis et al., 2015)'
_computing_structure_solution 'olex2.solve (Bourhis et al., 2015)'
_diffrn_ambient_temperature 295(2)
_diffrn_measured_fraction_theta_full 0.9539
_diffrn_measured_fraction_theta_max 0.9378
_diffrn_measurement_device_type 'Xcalibur 3'
_diffrn_measurement_method 'phi and omega scans'
_diffrn_radiation_monochromator graphite
_diffrn_radiation_type 'Cu K\a'
_diffrn_radiation_wavelength 1.54184
_diffrn_reflns_av_R_equivalents 0.0643
_diffrn_reflns_av_unetI/netI 0.0837
_diffrn_reflns_limit_h_max 7
_diffrn_reflns_limit_h_min -8
_diffrn_reflns_limit_k_max 12
_diffrn_reflns_limit_k_min -13
_diffrn_reflns_limit_l_max 38
_diffrn_reflns_limit_l_min -30
_diffrn_reflns_number 10617
_diffrn_reflns_theta_full 66.0000
_diffrn_reflns_theta_max 68.14
_diffrn_reflns_theta_min 2.78
_exptl_absorpt_coefficient_mu 0.542
_exptl_absorpt_correction_T_max 1.12533
_exptl_absorpt_correction_T_min 0.87777
_exptl_absorpt_correction_type multi-scan
_exptl_absorpt_process_details
;
CrysAlis RED, Oxford Diffraction Ltd.,
Version 1.171.29.9 (release 23-03-2006 CrysAlis171 .NET)
(compiled Mar 23 2006,23:39:28)
Empirical absorption correction using spherical harmonics,
 implemented in SCALE3 ABSPACK scaling algorithm.
;
_exptl_crystal_colour colourless
_exptl_crystal_colour_primary colourless
_exptl_crystal_density_diffrn 1.1162
_exptl_crystal_density_method 'not measured'
_exptl_crystal_description plank
_exptl_crystal_F_000 943.8276
_exptl_crystal_recrystallization_method 'Re-crystallisation from solvent: MeOH-H2O'
_exptl_crystal_size_max 0.28
_exptl_crystal_size_mid 0.13
_exptl_crystal_size_min 0.04
_refine_diff_density_max 0.2474
_refine_diff_density_min -0.3234
_refine_diff_density_rms 0.0544
_refine_ls_d_res_high 0.8307
_refine_ls_d_res_low 15.8866
_refine_ls_goodness_of_fit_ref 1.0372
_refine_ls_hydrogen_treatment constr
_refine_ls_matrix_type full
_refine_ls_number_constraints 56
_refine_ls_number_parameters 309
_refine_ls_number_reflns 2637
_refine_ls_number_restraints 0
_refine_ls_restrained_S_all 1.0372
_refine_ls_R_factor_all 0.0895
_refine_ls_R_factor_gt 0.0396
_refine_ls_shift/su_max 0.0000
_refine_ls_shift/su_mean 0.0000
_refine_ls_structure_factor_coef Fsqd
_refine_ls_weighting_details 'w=1/[\s^2^(Fo^2^)+(0.0180P)^2^] where P=(Fo^2^+2Fc^2^)/3'
_refine_ls_weighting_scheme calc
_refine_ls_wR_factor_gt 0.0734
_refine_ls_wR_factor_ref 0.0775
_reflns_Friedel_coverage 0.0
_reflns_limit_h_max 8
_reflns_limit_h_min 0
_reflns_limit_k_max 13
_reflns_limit_k_min 0
_reflns_limit_l_max 38
_reflns_limit_l_min 0
_reflns_number_gt 1134
_reflns_number_total 2637
_reflns_threshold_expression I>=2u(I)
_cod_data_source_file c8tc02266f2.cif
_cod_data_source_block DC1
_cod_depositor_comments
;
The following automatic conversions were performed:

data item '_chemical_melting_point' value '419-422 K' was changed to
'420.5(15)' -- the average value was taken and precision was
estimated.

Automatic conversion script
Id: cif_fix_values 6909 2019-04-08 15:41:33Z antanas 
;
_cod_original_cell_volume 2669(2)
_cod_original_sg_symbol_Hall ' P 2 2ab (z,x,y)'
_cod_database_code 7237351
_olex2_refinement_description
;
1. Fixed Uiso
 At 1.2 times of:
  All B(H) groups, All C(H) groups, All C(H,H) groups, All N(H) groups
 At 1.5 times of:
  All C(H,H,H) groups
2.a Ternary CH refined with riding coordinates:
 C2(H2)
2.b Secondary CH2 refined with riding coordinates:
 C12(H12a,H12b), C3(H3a,H3b)
2.c Aromatic/amide H refined with riding coordinates:
 C9(H9), C8(H8), C7(H7), C6(H6a), C5(H5), C14(H14), N0aa(H0aa), N1(H1)
2.d Idealised Me refined as rotating group:
 C17(H17a,H17b,H17c), C18(H18a,H18b,H18c), C16(H16a,H16b,H16c)
2.e Boron cage BH refined with riding coordinates:
 B9(H9a), B10(H10a), B7(H7a), B8(H8a), B5(H5a), B6(H6), B3(H3), B2(H2a),
 B4(H4), C10(H10)
;
_olex2_submission_special_instructions 'No special instructions were received'

loop_
_space_group_symop_id
_space_group_symop_operation_xyz
1 x,y,z
2 x,-y,-z
3 -x,y+1/2,-z+1/2
4 -x,-y+1/2,z+1/2

loop_
_atom_site_label
_atom_site_type_symbol
_atom_site_fract_x
_atom_site_fract_y
_atom_site_fract_z
_atom_site_U_iso_or_equiv
_atom_site_adp_type
_atom_site_occupancy
_atom_site_refinement_flags_posn
N7 N 1.5338(4) 1.5588(3) 1.68287(10) 0.0565(10) Uani 1.000000 .
H7 H 1.4755(4) 1.6164(3) 1.69392(10) 0.0678(12) Uiso 1.000000 R
O2 O 1.3885(4) 1.3269(3) 1.62432(9) 0.0725(9) Uani 1.000000 .
O3 O 1.2482(4) 1.4999(3) 1.62852(9) 0.0769(10) Uani 1.000000 .
O4 O 1.7912(4) 1.4991(3) 1.65344(11) 0.0948(12) Uani 1.000000 .
O5 O 2.3492(4) 1.7812(3) 1.70049(10) 0.0822(10) Uani 1.000000 .
C12 C 1.7579(5) 1.7028(4) 1.66673(11) 0.0589(12) Uani 1.000000 .
H12a H 1.8640(5) 1.7096(4) 1.68462(11) 0.0707(15) Uiso 1.000000 R
H12b H 1.6630(5) 1.7512(4) 1.67880(11) 0.0707(15) Uiso 1.000000 R
C2 C 1.4524(6) 1.4435(4) 1.68253(13) 0.0553(12) Uani 1.000000 .
H2 H 1.5480(6) 1.3839(4) 1.68457(13) 0.0663(14) Uiso 1.000000 R
C4 C 1.2230(7) 1.3152(4) 1.71959(12) 0.0602(12) Uani 1.000000 .
C1 C 1.3508(6) 1.4274(4) 1.64159(14) 0.0570(12) Uani 1.000000 .
C3 C 1.3235(6) 1.4309(3) 1.72015(12) 0.0681(14) Uani 1.000000 .
H3a H 1.3925(6) 1.4369(3) 1.74605(12) 0.0817(16) Uiso 1.000000 R
H3b H 1.2364(6) 1.4947(3) 1.71969(12) 0.0817(16) Uiso 1.000000 R
C10 C 1.9138(6) 1.6654(4) 1.58965(13) 0.0643(13) Uani 1.000000 .
H10 H 1.9485(6) 1.5747(4) 1.59843(13) 0.0772(16) Uiso 1.000000 R
C7 C 1.0394(9) 1.1050(6) 1.71889(15) 0.0888(18) Uani 1.000000 .
H7a H 0.9762(9) 1.0343(6) 1.71911(15) 0.107(2) Uiso 1.000000 R
C11 C 1.8045(5) 1.7496(4) 1.62304(12) 0.0539(11) Uani 1.000000 .
C13 C 1.6963(7) 1.5776(4) 1.66654(14) 0.0639(13) Uani 1.000000 .
C8 C 1.2208(8) 1.1064(5) 1.72505(14) 0.0787(16) Uani 1.000000 .
H8 H 1.2831(8) 1.0363(5) 1.72909(14) 0.0945(19) Uiso 1.000000 R
N1 N 2.1644(4) 1.7387(3) 1.64589(11) 0.0656(10) Uani 1.000000 .
H1 H 2.1962(4) 1.6660(3) 1.64648(11) 0.0787(12) Uiso 1.000000 R
C5 C 1.0414(7) 1.3134(5) 1.71309(15) 0.0795(16) Uani 1.000000 .
H5 H 0.9786(7) 1.3833(5) 1.70915(15) 0.0954(19) Uiso 1.000000 R
C9 C 1.3136(6) 1.2112(5) 1.72536(12) 0.0670(13) Uani 1.000000 .
H9 H 1.4384(6) 1.2116(5) 1.72950(12) 0.0804(16) Uiso 1.000000 R
B6 B 1.8109(8) 1.9296(5) 1.56556(18) 0.0865(19) Uani 1.000000 .
H6 H 1.7761(8) 2.0207(5) 1.55730(18) 0.104(2) Uiso 1.000000 R
C15 C 1.3005(8) 1.2884(5) 1.58431(17) 0.0967(18) Uani 1.000000 .
B2 B 1.8749(7) 1.8879(4) 1.61747(18) 0.0632(15) Uani 1.000000 .
H2a H 1.8814(7) 1.9509(4) 1.64367(18) 0.0759(18) Uiso 1.000000 R
B1 B 2.0338(6) 1.7736(5) 1.61351(16) 0.0579(14) Uani 1.000000 .
C14 C 2.2384(6) 1.8094(4) 1.67452(15) 0.0744(14) Uani 1.000000 .
H14 H 2.2013(6) 1.8875(4) 1.67446(15) 0.0892(17) Uiso 1.000000 R
B9 B 1.6892(8) 1.6967(6) 1.57982(16) 0.0826(19) Uani 1.000000 .
H9a H 1.5761(8) 1.6339(6) 1.58111(16) 0.099(2) Uiso 1.000000 R
C6 C 0.9500(7) 1.2083(6) 1.71234(18) 0.103(2) Uani 1.000000 .
H6a H 0.8258(7) 1.2075(6) 1.70731(18) 0.124(2) Uiso 1.000000 R
B4 B 2.0630(8) 1.7391(5) 1.55989(16) 0.0784(19) Uani 1.000000 .
H4 H 2.1915(8) 1.7036(5) 1.54779(16) 0.094(2) Uiso 1.000000 R
B3 B 2.0367(8) 1.8856(5) 1.57643(19) 0.0809(19) Uani 1.000000 .
H3 H 2.1501(8) 1.9482(5) 1.57522(19) 0.097(2) Uiso 1.000000 R
B10 B 1.8527(9) 1.6927(6) 1.54045(16) 0.096(2) Uani 1.000000 .
H10a H 1.8457(9) 1.6251(6) 1.51576(16) 0.115(2) Uiso 1.000000 R
C16 C 1.3447(10) 1.3731(5) 1.54973(15) 0.153(3) Uani 1.000000 .
H16a H 1.4700(19) 1.395(3) 1.5516(9) 0.229(4) Uiso 1.000000 GR
H16b H 1.323(6) 1.3365(16) 1.52299(16) 0.229(4) Uiso 1.000000 GR
H16c H 1.270(5) 1.4416(19) 1.5524(9) 0.229(4) Uiso 1.000000 GR
C17 C 1.1022(8) 1.2718(5) 1.59225(18) 0.150(3) Uani 1.000000 .
H17a H 1.0455(13) 1.3469(6) 1.5960(14) 0.225(4) Uiso 1.000000 GR
H17b H 1.0482(14) 1.232(4) 1.5687(6) 0.225(4) Uiso 1.000000 GR
H17c H 1.0856(8) 1.225(3) 1.6172(8) 0.225(4) Uiso 1.000000 GR
B7 B 1.7002(9) 1.8106(6) 1.54292(17) 0.097(2) Uani 1.000000 .
H7b H 1.5927(9) 1.8231(6) 1.51935(17) 0.116(2) Uiso 1.000000 R
B8 B 1.6665(8) 1.8427(5) 1.59687(16) 0.0722(17) Uani 1.000000 .
H8a H 1.5375(8) 1.8761(5) 1.60944(16) 0.087(2) Uiso 1.000000 R
B5 B 1.9253(9) 1.8384(6) 1.53023(18) 0.096(2) Uani 1.000000 .
H5a H 1.9650(9) 1.8694(6) 1.49876(18) 0.115(3) Uiso 1.000000 R
C18 C 1.3993(9) 1.1711(4) 1.57693(18) 0.148(3) Uani 1.000000 .
H18a H 1.372(5) 1.1180(15) 1.5995(8) 0.222(4) Uiso 1.000000 GR
H18b H 1.360(5) 1.138(2) 1.5508(8) 0.222(4) Uiso 1.000000 GR
H18c H 1.5277(10) 1.1846(8) 1.5759(15) 0.222(4) Uiso 1.000000 GR

loop_
_atom_site_aniso_label
_atom_site_aniso_U_11
_atom_site_aniso_U_22
_atom_site_aniso_U_33
_atom_site_aniso_U_12
_atom_site_aniso_U_13
_atom_site_aniso_U_23
N7 0.052(2) 0.061(3) 0.057(2) -0.003(2) 0.0033(19) 0.000(2)
O2 0.101(2) 0.050(2) 0.067(2) 0.003(2) 0.0098(19) -0.0052(18)
O3 0.085(2) 0.065(2) 0.081(2) 0.011(2) -0.0184(19) -0.0125(19)
O4 0.087(3) 0.059(2) 0.139(3) 0.012(2) 0.042(2) 0.026(2)
O5 0.063(2) 0.097(3) 0.086(2) 0.009(2) -0.0136(18) -0.017(2)
C12 0.049(3) 0.068(3) 0.060(3) -0.004(3) 0.004(2) 0.004(2)
C2 0.054(3) 0.049(3) 0.062(3) 0.001(3) 0.007(2) 0.004(3)
C4 0.079(4) 0.062(4) 0.040(2) -0.009(3) 0.006(3) 0.002(3)
C1 0.058(3) 0.058(4) 0.055(3) -0.014(3) 0.010(3) -0.004(3)
C3 0.087(3) 0.061(3) 0.057(3) -0.014(3) 0.019(3) 0.002(2)
C10 0.081(3) 0.047(3) 0.065(3) -0.003(3) 0.003(3) -0.008(2)
C7 0.092(5) 0.103(6) 0.072(4) -0.038(4) 0.005(4) -0.007(4)
C11 0.056(3) 0.055(3) 0.051(3) -0.007(2) -0.001(2) 0.004(2)
C13 0.065(3) 0.060(4) 0.067(3) 0.003(3) 0.006(3) 0.017(3)
C8 0.114(5) 0.058(4) 0.064(3) -0.002(4) -0.012(3) 0.003(3)
N1 0.062(2) 0.051(3) 0.084(3) 0.005(2) 0.007(2) -0.012(2)
C5 0.059(3) 0.066(4) 0.113(4) 0.004(3) 0.012(3) -0.001(4)
C9 0.071(3) 0.076(4) 0.054(3) -0.004(4) -0.007(2) 0.006(3)
B6 0.104(5) 0.076(5) 0.079(4) 0.007(4) 0.001(4) 0.025(4)
C15 0.134(5) 0.081(5) 0.076(4) -0.009(5) 0.000(4) -0.034(4)
B2 0.071(3) 0.045(3) 0.074(4) 0.003(3) 0.005(3) 0.003(3)
B1 0.055(3) 0.056(4) 0.062(4) 0.002(3) 0.004(3) 0.002(3)
C14 0.068(3) 0.059(4) 0.095(4) 0.002(3) 0.011(3) -0.022(3)
B9 0.089(5) 0.098(5) 0.061(4) -0.006(5) -0.025(3) 0.001(4)
C6 0.067(4) 0.102(5) 0.141(6) 0.007(4) 0.022(3) -0.003(5)
B4 0.091(4) 0.091(5) 0.053(3) 0.001(4) 0.026(3) -0.000(3)
B3 0.083(4) 0.074(5) 0.086(5) -0.007(4) 0.015(4) 0.020(4)
B10 0.131(5) 0.109(5) 0.048(4) -0.005(6) -0.005(4) -0.012(4)
C16 0.256(8) 0.139(5) 0.064(4) -0.011(7) -0.006(5) -0.012(4)
C17 0.140(6) 0.172(7) 0.139(6) -0.047(6) -0.008(5) -0.064(5)
B7 0.108(5) 0.118(6) 0.065(4) -0.000(6) -0.025(4) 0.013(4)
B8 0.063(4) 0.077(5) 0.077(4) 0.012(4) -0.008(3) 0.007(3)
B5 0.124(6) 0.100(6) 0.065(4) 0.005(5) 0.016(4) 0.015(4)
C18 0.217(7) 0.081(4) 0.147(5) 0.004(6) 0.014(6) -0.050(4)

loop_
_atom_type_symbol
_atom_type_scat_Cromer_Mann_a1
_atom_type_scat_Cromer_Mann_a2
_atom_type_scat_Cromer_Mann_a3
_atom_type_scat_Cromer_Mann_a4
_atom_type_scat_Cromer_Mann_b1
_atom_type_scat_Cromer_Mann_b2
_atom_type_scat_Cromer_Mann_b3
_atom_type_scat_Cromer_Mann_b4
_atom_type_scat_Cromer_Mann_c
_atom_type_scat_source
H 0.49300 0.32291 0.14019 0.04081 10.51090 26.12570 3.14236 57.79970 0.0030380000826 'International Tables Volume C Table 6.1.1.4 (pp. 500-502)'
C 2.31000 1.02000 1.58860 0.86500 20.84390 10.20750 0.56870 51.65120 0.215599998832 'International Tables Volume C Table 6.1.1.4 (pp. 500-502)'
B 2.05450 1.33260 1.09790 0.70680 23.21850 1.02100 60.34980 0.14030 -0.193200007081 'International Tables Volume C Table 6.1.1.4 (pp. 500-502)'
O 3.04850 2.28680 1.54630 0.86700 13.27710 5.70110 0.32390 32.90890 0.250800013542 'International Tables Volume C Table 6.1.1.4 (pp. 500-502)'
N 12.21260 3.13220 2.01250 1.16630 0.00570 9.89330 28.99750 0.58260 -11.5290002823 'International Tables Volume C Table 6.1.1.4 (pp. 500-502)'

loop_
_geom_angle_atom_site_label_1
_geom_angle_atom_site_label_2
_geom_angle_atom_site_label_3
_geom_angle
C2 N7 H7 119.3(2)
C13 N7 H7 119.3(3)
C13 N7 C2 121.4(4)
C15 O2 C1 121.7(4)
H12b C12 H12a 107.7
C11 C12 H12a 108.9(2)
C11 C12 H12b 108.9(2)
C13 C12 H12a 108.9(2)
C13 C12 H12b 108.9(2)
C13 C12 C11 113.4(3)
H2 C2 N7 109.3(2)
C1 C2 N7 108.8(3)
C1 C2 H2 109.3(3)
C3 C2 N7 109.7(4)
C3 C2 H2 109.3(2)
C3 C2 C1 110.6(3)
C5 C4 C3 119.9(6)
C9 C4 C3 120.8(5)
C9 C4 C5 119.3(5)
O3 C1 O2 126.7(4)
C2 C1 O2 111.3(4)
C2 C1 O3 122.0(4)
C4 C3 C2 112.1(3)
H3a C3 C2 109.2(2)
H3a C3 C4 109.2(2)
H3b C3 C2 109.2(2)
H3b C3 C4 109.2(3)
H3b C3 H3a 107.9
C11 C10 H10 119.9(2)
B1 C10 H10 116.6(2)
B1 C10 C11 62.8(3)
B9 C10 H10 117.6(3)
B9 C10 C11 61.6(3)
B9 C10 B1 115.6(4)
B4 C10 H10 117.4(3)
B4 C10 C11 113.2(3)
B4 C10 B1 63.0(3)
B4 C10 B9 115.2(4)
B10 C10 H10 118.6(3)
B10 C10 C11 111.5(4)
B10 C10 B1 115.3(4)
B10 C10 B9 61.9(3)
B10 C10 B4 63.4(3)
C8 C7 H7a 120.3(4)
C6 C7 H7a 120.3(4)
C6 C7 C8 119.3(6)
C10 C11 C12 119.6(3)
B2 C11 C12 119.8(4)
B2 C11 C10 109.3(3)
B1 C11 C12 115.6(3)
B1 C11 C10 60.1(3)
B1 C11 B2 62.0(3)
B9 C11 C12 119.5(3)
B9 C11 C10 61.6(3)
B9 C11 B2 113.5(4)
B9 C11 B1 113.3(4)
B8 C11 C12 122.1(4)
B8 C11 C10 110.2(3)
B8 C11 B2 62.8(3)
B8 C11 B1 113.7(4)
B8 C11 B9 62.0(3)
O4 C13 N7 122.6(5)
C12 C13 N7 115.3(5)
C12 C13 O4 122.0(4)
H8 C8 C7 119.9(4)
C9 C8 C7 120.3(6)
C9 C8 H8 119.9(3)
B1 N1 H1 117.1(3)
C14 N1 H1 117.1(3)
C14 N1 B1 125.8(4)
H5 C5 C4 120.0(4)
C6 C5 C4 120.0(5)
C6 C5 H5 120.0(3)
C8 C9 C4 120.3(4)
H9 C9 C4 119.8(3)
H9 C9 C8 119.8(3)
B2 B6 H6 122.3(3)
B3 B6 H6 122.1(3)
B3 B6 B2 59.6(3)
B7 B6 H6 121.8(3)
B7 B6 B2 107.5(4)
B7 B6 B3 107.5(4)
B8 B6 H6 121.6(3)
B8 B6 B2 59.2(3)
B8 B6 B3 107.4(4)
B8 B6 B7 60.8(3)
B5 B6 H6 121.3(3)
B5 B6 B2 108.0(4)
B5 B6 B3 60.2(4)
B5 B6 B7 59.8(4)
B5 B6 B8 108.7(4)
C16 C15 O2 109.9(4)
C17 C15 O2 108.6(4)
C17 C15 C16 114.7(6)
C18 C15 O2 100.3(4)
C18 C15 C16 110.1(5)
C18 C15 C17 112.2(6)
B6 B2 C11 105.5(4)
H2a B2 C11 123.3(2)
H2a B2 B6 122.6(3)
B1 B2 C11 61.0(3)
B1 B2 B6 108.0(4)
B1 B2 H2a 120.6(3)
B3 B2 C11 105.9(4)
B3 B2 B6 60.0(3)
B3 B2 H2a 122.6(3)
B3 B2 B1 59.0(3)
B8 B2 C11 59.2(3)
B8 B2 B6 59.9(3)
B8 B2 H2a 120.9(3)
B8 B2 B1 110.0(4)
B8 B2 B3 108.2(4)
C11 B1 C10 57.1(2)
N1 B1 C10 117.4(4)
N1 B1 C11 118.3(4)
B2 B1 C10 102.8(3)
B2 B1 C11 57.0(3)
B2 B1 N1 126.1(4)
B4 B1 C10 58.0(3)
B4 B1 C11 104.6(4)
B4 B1 N1 122.6(4)
B4 B1 B2 108.4(4)
B3 B1 C10 103.7(4)
B3 B1 C11 104.2(4)
B3 B1 N1 131.9(4)
B3 B1 B2 60.8(3)
B3 B1 B4 60.4(3)
N1 C14 O5 125.7(5)
H14 C14 O5 117.1(3)
H14 C14 N1 117.1(3)
C11 B9 C10 56.9(2)
H9a B9 C10 126.0(3)
H9a B9 C11 124.9(2)
B10 B9 C10 57.2(3)
B10 B9 C11 103.9(4)
B10 B9 H9a 122.4(3)
B7 B9 C10 103.3(4)
B7 B9 C11 104.6(4)
B7 B9 H9a 122.9(3)
B7 B9 B10 60.4(4)
B8 B9 C10 103.4(4)
B8 B9 C11 58.1(3)
B8 B9 H9a 122.2(3)
B8 B9 B10 108.2(5)
B8 B9 B7 60.6(3)
C5 C6 C7 120.8(5)
H6a C6 C7 119.6(4)
H6a C6 C5 119.6(3)
B1 B4 C10 59.1(3)
H4 B4 C10 125.3(3)
H4 B4 B1 121.7(3)
B3 B4 C10 103.5(4)
B3 B4 B1 59.1(3)
B3 B4 H4 123.2(3)
B10 B4 C10 57.7(3)
B10 B4 B1 107.5(4)
B10 B4 H4 121.9(3)
B10 B4 B3 107.1(5)
B5 B4 C10 104.0(4)
B5 B4 B1 107.4(4)
B5 B4 H4 122.5(3)
B5 B4 B3 59.7(3)
B5 B4 B10 60.1(3)
B2 B3 B6 60.4(3)
B1 B3 B6 109.2(4)
B1 B3 B2 60.1(3)
B4 B3 B6 108.3(5)
B4 B3 B2 108.0(4)
B4 B3 B1 60.5(3)
H3 B3 B6 121.6(3)
H3 B3 B2 122.0(3)
H3 B3 B1 120.6(3)
H3 B3 B4 121.3(3)
B5 B3 B6 59.1(4)
B5 B3 B2 107.7(4)
B5 B3 B1 109.6(4)
B5 B3 B4 61.0(3)
B5 B3 H3 121.4(3)
B9 B10 C10 61.0(3)
B4 B10 C10 58.9(3)
B4 B10 B9 110.7(4)
H10a B10 C10 123.7(3)
H10a B10 B9 119.9(3)
H10a B10 B4 120.3(3)
B7 B10 C10 106.0(4)
B7 B10 B9 60.2(3)
B7 B10 B4 108.7(4)
B7 B10 H10a 122.5(3)
B5 B10 C10 105.4(4)
B5 B10 B9 108.4(5)
B5 B10 B4 61.0(4)
B5 B10 H10a 122.6(3)
B5 B10 B7 59.0(4)
H16a C16 C15 109.5
H16b C16 C15 109.5
H16b C16 H16a 109.5
H16c C16 C15 109.5
H16c C16 H16a 109.5
H16c C16 H16b 109.5
H17a C17 C15 109.5
H17b C17 C15 109.5
H17b C17 H17a 109.5
H17c C17 C15 109.5
H17c C17 H17a 109.5
H17c C17 H17b 109.5
B9 B7 B6 108.8(4)
B10 B7 B6 108.3(4)
B10 B7 B9 59.5(3)
H7b B7 B6 121.3(3)
H7b B7 B9 121.2(3)
H7b B7 B10 122.1(3)
B8 B7 B6 60.3(3)
B8 B7 B9 59.9(3)
B8 B7 B10 107.0(4)
B8 B7 H7b 122.1(3)
B5 B7 B6 60.3(4)
B5 B7 B9 109.6(5)
B5 B7 B10 61.1(4)
B5 B7 H7b 120.5(3)
B5 B7 B8 108.7(4)
B6 B8 C11 105.5(4)
B2 B8 C11 58.0(3)
B2 B8 B6 61.0(3)
B9 B8 C11 60.0(3)
B9 B8 B6 107.5(4)
B9 B8 B2 108.1(4)
B7 B8 C11 105.2(4)
B7 B8 B6 59.0(3)
B7 B8 B2 107.5(4)
B7 B8 B9 59.5(3)
H8a B8 C11 124.0(2)
H8a B8 B6 122.3(3)
H8a B8 B2 121.6(3)
H8a B8 B9 121.4(3)
H8a B8 B7 123.0(3)
B4 B5 B6 108.2(4)
B3 B5 B6 60.7(3)
B3 B5 B4 59.3(3)
B10 B5 B6 107.0(4)
B10 B5 B4 58.9(3)
B10 B5 B3 105.8(4)
B7 B5 B6 59.8(3)
B7 B5 B4 107.8(4)
B7 B5 B3 107.9(4)
B7 B5 B10 59.9(4)
H5a B5 B6 121.5(3)
H5a B5 B4 122.0(3)
H5a B5 B3 122.3(3)
H5a B5 B10 123.1(3)
H5a B5 B7 121.6(3)
H18a C18 C15 109.5
H18b C18 C15 109.5
H18b C18 H18a 109.5
H18c C18 C15 109.5
H18c C18 H18a 109.5
H18c C18 H18b 109.5

loop_
_geom_bond_atom_site_label_1
_geom_bond_atom_site_label_2
_geom_bond_distance
N7 H7 0.8600
N7 C2 1.444(4)
N7 C13 1.324(5)
O2 C1 1.299(5)
O2 C15 1.493(5)
O3 C1 1.194(5)
O4 C13 1.210(5)
O5 C14 1.205(5)
C12 H12a 0.9700
C12 H12b 0.9700
C12 C11 1.526(5)
C12 C13 1.496(6)
C2 H2 0.9800
C2 C1 1.513(6)
C2 C3 1.534(5)
C4 C3 1.512(5)
C4 C5 1.356(5)
C4 C9 1.372(6)
C3 H3a 0.9700
C3 H3b 0.9700
C10 H10 1.1000
C10 C11 1.642(5)
C10 B1 1.696(6)
C10 B9 1.724(7)
C10 B4 1.676(6)
C10 B10 1.656(6)
C7 H7a 0.9300
C7 C8 1.352(6)
C7 C6 1.365(6)
C11 B2 1.668(6)
C11 B1 1.740(6)
C11 B9 1.724(6)
C11 B8 1.689(6)
C8 H8 0.9300
C8 C9 1.376(6)
N1 H1 0.8600
N1 B1 1.465(5)
N1 C14 1.332(5)
C5 H5 0.9300
C5 C6 1.374(6)
C9 H9 0.9300
B6 H6 1.1000
B6 B2 1.780(7)
B6 B3 1.774(8)
B6 B7 1.738(8)
B6 B8 1.761(7)
B6 B5 1.747(8)
C15 C16 1.498(6)
C15 C17 1.496(7)
C15 C18 1.540(6)
B2 H2a 1.1000
B2 B1 1.756(7)
B2 B3 1.768(7)
B2 B8 1.748(7)
B1 B4 1.761(7)
B1 B3 1.736(7)
C14 H14 0.9300
B9 H9a 1.1000
B9 B10 1.738(8)
B9 B7 1.750(8)
B9 B8 1.757(8)
C6 H6a 0.9300
B4 H4 1.1000
B4 B3 1.759(8)
B4 B10 1.751(8)
B4 B5 1.788(8)
B3 H3 1.1000
B3 B5 1.766(8)
B10 H10a 1.1000
B10 B7 1.754(9)
B10 B5 1.774(8)
C16 H16a 0.9600
C16 H16b 0.9600
C16 H16c 0.9600
C17 H17a 0.9600
C17 H17b 0.9600
C17 H17c 0.9600
B7 H7b 1.1000
B7 B8 1.770(8)
B7 B5 1.738(9)
B8 H8a 1.1000
B5 H5a 1.1000
C18 H18a 0.9600
C18 H18b 0.9600
C18 H18c 0.9600
